data_7032491
loop_
_publ_author_name
'Pop, Alexandra'
'Wang, Lingfang'
'Dorcet, Vincent'
'Roisnel, Thierry'
'Carpentier, Jean-Fran\,cois'
'Silvestru, Anca'
'Sarazin, Yann'

_publ_section_title
;
 On the coordination chemistry of organochalcogenolates R(NMe2)^E(-) and
 R(NMe2)^E^O(-) (E = S, Se) onto lead(ii) and lighter divalent tetrel
 elements.
;
_journal_issue 43
_journal_name_full 'Dalton transactions (Cambridge, England : 2003)'
_journal_page_first 16459
_journal_page_last 16474
_journal_paper_doi 10.1039/c4dt02252a
_journal_volume 43
_journal_year 2014
_chemical_compound_source 'synthesis as described'
_chemical_formula_moiety 'C38 H76 N4 O2 Se2 Si4 Sn2'
_chemical_formula_sum 'C38 H76 N4 O2 Se2 Si4 Sn2'
_chemical_formula_weight 1128.73
_chemical_name_systematic
;
 ?
;
_space_group_IT_number 2
_symmetry_cell_setting triclinic
_symmetry_Int_Tables_number 2
_symmetry_space_group_name_Hall '-P 1'
_symmetry_space_group_name_H-M 'P -1'
_atom_sites_solution_hydrogens geom
_atom_sites_solution_primary direct
_atom_sites_solution_secondary difmap
_cell_angle_alpha 100.052(13)
_cell_angle_beta 100.25(2)
_cell_angle_gamma 94.638(17)
_cell_formula_units_Z 1
_cell_length_a 10.431(5)
_cell_length_b 10.948(2)
_cell_length_c 11.369(4)
_cell_measurement_reflns_used 709
_cell_measurement_temperature 150(2)
_cell_measurement_theta_max 22.93
_cell_measurement_theta_min 2.39
_cell_measurement_wavelength 0.71073
_cell_volume 1249.6(8)
_computing_cell_refinement 'Bruker APEX2 (Bruker, 2006)'
_computing_data_collection 'Bruker APEX2 (Bruker, 2006)'
_computing_data_reduction 'Bruker APEX2 (Bruker, 2006)'
_computing_molecular_graphics 'Ortep-3 for Windows (Farrugia, 1997)'
_computing_publication_material
;
           WinGX publication routines (Farrugia, 2012),
           CRYSCAL (T. Roisnel, local program)
;
_computing_structure_refinement 'SHELXL-97 (Sheldrick, 1997)'
_computing_structure_solution 'SIR97 (Altomare et al., 1999)'
_diffrn_ambient_temperature 150(2)
_diffrn_detector 'CCD plate'
_diffrn_measured_fraction_theta_full 0.984
_diffrn_measured_fraction_theta_max 0.984
_diffrn_measurement_device_type 'APEXII, Bruker-AXS'
_diffrn_measurement_method 'CCD rotation images, thin slices'
_diffrn_radiation_monochromator graphite
_diffrn_radiation_probe x-ray
_diffrn_radiation_type MoK\a
_diffrn_radiation_wavelength 0.71073
_diffrn_reflns_av_R_equivalents 0.0597
_diffrn_reflns_av_unetI/netI 0.0833
_diffrn_reflns_limit_h_max 13
_diffrn_reflns_limit_h_min -13
_diffrn_reflns_limit_k_max 12
_diffrn_reflns_limit_k_min -14
_diffrn_reflns_limit_l_max 14
_diffrn_reflns_limit_l_min -14
_diffrn_reflns_number 12220
_diffrn_reflns_theta_full 27.52
_diffrn_reflns_theta_max 27.52
_diffrn_reflns_theta_min 2.91
_exptl_absorpt_coefficient_mu 2.586
_exptl_absorpt_correction_T_max 0.772
_exptl_absorpt_correction_T_min 0.517
_exptl_absorpt_correction_type multi-scan
_exptl_absorpt_process_details
;
  [Sheldrick, G.M. (2002). SADABS Bruker AXS Inc., Madison, Wisconsin, USA]
;
_exptl_crystal_colour colourless
_exptl_crystal_density_diffrn 1.5
_exptl_crystal_density_method 'not measured'
_exptl_crystal_description fragment
_exptl_crystal_F_000 572
_exptl_crystal_size_max 0.3
_exptl_crystal_size_mid 0.2
_exptl_crystal_size_min 0.1
_refine_diff_density_max 2.92
_refine_diff_density_min -2.284
_refine_diff_density_rms 0.238
_refine_ls_extinction_method none
_refine_ls_goodness_of_fit_ref 1.023
_refine_ls_hydrogen_treatment constr
_refine_ls_matrix_type full
_refine_ls_number_parameters 245
_refine_ls_number_reflns 5674
_refine_ls_number_restraints 0
_refine_ls_restrained_S_all 1.023
_refine_ls_R_factor_all 0.0839
_refine_ls_R_factor_gt 0.0631
_refine_ls_shift/su_max 0.001
_refine_ls_shift/su_mean 0
_refine_ls_structure_factor_coef Fsqd
_refine_ls_weighting_details 'calc w=1/[\s^2^(Fo^2^)+(0.1083P)^2^+0.0000P] where P=(Fo^2^+2Fc^2^)/3'
_refine_ls_weighting_scheme calc
_refine_ls_wR_factor_gt 0.1598
_refine_ls_wR_factor_ref 0.1766
_reflns_number_gt 4291
_reflns_number_total 5674
_reflns_threshold_expression >2sigma(I)
_cod_data_source_file c4dt02252a2.cif
_cod_data_source_block 8
_cod_depositor_comments 'Adding full bibliography for 7032488--7032503.cif.'
_cod_database_code 7032491

loop_
_symmetry_equiv_pos_as_xyz
'x, y, z'
'-x, -y, -z'

loop_
_atom_site_label
_atom_site_type_symbol
_atom_site_fract_x
_atom_site_fract_y
_atom_site_fract_z
_atom_site_U_iso_or_equiv
_atom_site_adp_type
_atom_site_occupancy
_atom_site_symmetry_multiplicity
_atom_site_calc_flag
_atom_site_refinement_flags
Sn1 Sn 0.04955(4) 0.11004(3) 0.63701(4) 0.02006(15) Uani 1 1 d .
Se1 Se -0.35712(6) -0.25648(6) 0.66639(6) 0.02561(18) Uani 1 1 d .
O1 O -0.0296(4) -0.0831(4) 0.5592(4) 0.0197(8) Uani 1 1 d .
C2 C -0.0909(6) -0.1689(5) 0.6236(5) 0.0211(12) Uani 1 1 d .
C3 C -0.0254(6) -0.1449(7) 0.7549(6) 0.0325(15) Uani 1 1 d .
H3A H 0.0653 -0.1648 0.7617 0.049 Uiso 1 1 calc R
H3B H -0.0729 -0.1975 0.7983 0.049 Uiso 1 1 calc R
H3C H -0.0256 -0.0568 0.7908 0.049 Uiso 1 1 calc R
C4 C -0.0749(7) -0.3021(5) 0.5617(6) 0.0283(14) Uani 1 1 d .
H4A H -0.1192 -0.3174 0.476 0.042 Uiso 1 1 calc R
H4B H -0.114 -0.3627 0.6031 0.042 Uiso 1 1 calc R
H4C H 0.0185 -0.311 0.5666 0.042 Uiso 1 1 calc R
C5 C -0.2371(6) -0.1491(5) 0.6041(6) 0.0235(12) Uani 1 1 d .
H5A H -0.2698 -0.1583 0.5154 0.028 Uiso 1 1 calc R
H5B H -0.2431 -0.0615 0.6415 0.028 Uiso 1 1 calc R
C6 C -0.3468(6) -0.1701(5) 0.8323(5) 0.0230(13) Uani 1 1 d .
C7 C -0.2979(7) -0.0448(7) 0.8742(7) 0.0350(16) Uani 1 1 d .
H7 H -0.2651 0.0016 0.8205 0.042 Uiso 1 1 calc R
C8 C -0.2965(7) 0.0127(7) 0.9921(7) 0.0363(16) Uani 1 1 d .
H8 H -0.2627 0.0982 1.0194 0.044 Uiso 1 1 calc R
C9 C -0.3447(8) -0.0547(7) 1.0713(7) 0.0389(17) Uani 1 1 d .
H9 H -0.3441 -0.0153 1.1527 0.047 Uiso 1 1 calc R
C10 C -0.3933(7) -0.1787(7) 1.0310(6) 0.0371(17) Uani 1 1 d .
H10 H -0.4271 -0.2239 1.0851 0.044 Uiso 1 1 calc R
C11 C -0.3938(6) -0.2386(6) 0.9131(6) 0.0299(14) Uani 1 1 d .
C12 C -0.4447(7) -0.3764(6) 0.8702(7) 0.0338(16) Uani 1 1 d .
H12A H -0.3729 -0.4225 0.8458 0.041 Uiso 1 1 calc R
H12B H -0.4716 -0.4096 0.9388 0.041 Uiso 1 1 calc R
N13 N -0.5552(6) -0.3985(5) 0.7685(5) 0.0307(12) Uani 1 1 d .
C14 C -0.5868(8) -0.5322(6) 0.7152(8) 0.045(2) Uani 1 1 d .
H14A H -0.5146 -0.5619 0.6777 0.068 Uiso 1 1 calc R
H14B H -0.6674 -0.545 0.653 0.068 Uiso 1 1 calc R
H14C H -0.5995 -0.5788 0.7792 0.068 Uiso 1 1 calc R
C15 C -0.6698(7) -0.3456(7) 0.8002(7) 0.0410(18) Uani 1 1 d .
H15A H -0.7019 -0.3883 0.8601 0.061 Uiso 1 1 calc R
H15B H -0.7384 -0.3562 0.727 0.061 Uiso 1 1 calc R
H15C H -0.6468 -0.2565 0.8351 0.061 Uiso 1 1 calc R
N1 N -0.1237(5) 0.1901(4) 0.6702(4) 0.0210(10) Uani 1 1 d .
Si1 Si -0.08277(18) 0.29396(16) 0.80973(16) 0.0257(4) Uani 1 1 d .
Si2 Si -0.26799(16) 0.20272(15) 0.57195(15) 0.0209(4) Uani 1 1 d .
C21 C 0.0175(8) 0.2267(7) 0.9305(6) 0.0393(17) Uani 1 1 d .
H21A H -0.0286 0.1473 0.9373 0.059 Uiso 1 1 calc R
H21B H 0.0309 0.2851 1.0086 0.059 Uiso 1 1 calc R
H21C H 0.1026 0.2122 0.909 0.059 Uiso 1 1 calc R
C22 C 0.0159(8) 0.4398(6) 0.7952(8) 0.0438(19) Uani 1 1 d .
H22A H 0.1056 0.4224 0.79 0.066 Uiso 1 1 calc R
H22B H 0.0178 0.5052 0.8665 0.066 Uiso 1 1 calc R
H22C H -0.0242 0.468 0.7214 0.066 Uiso 1 1 calc R
C23 C -0.2290(7) 0.3410(7) 0.8737(6) 0.0365(16) Uani 1 1 d .
H23A H -0.2955 0.3598 0.8089 0.055 Uiso 1 1 calc R
H23B H -0.2023 0.4153 0.9383 0.055 Uiso 1 1 calc R
H23C H -0.2656 0.2725 0.9073 0.055 Uiso 1 1 calc R
C24 C -0.2866(6) 0.1093(6) 0.4153(6) 0.0248(13) Uani 1 1 d .
H24A H -0.2115 0.1334 0.3799 0.037 Uiso 1 1 calc R
H24B H -0.3676 0.125 0.3647 0.037 Uiso 1 1 calc R
H24C H -0.2904 0.0203 0.4187 0.037 Uiso 1 1 calc R
C25 C -0.4189(6) 0.1482(6) 0.6263(6) 0.0297(14) Uani 1 1 d .
H25A H -0.4188 0.0597 0.6313 0.045 Uiso 1 1 calc R
H25B H -0.4972 0.1591 0.5689 0.045 Uiso 1 1 calc R
H25C H -0.4193 0.1974 0.7069 0.045 Uiso 1 1 calc R
C26 C -0.2792(7) 0.3683(6) 0.5503(6) 0.0285(14) Uani 1 1 d .
H26A H -0.2832 0.4214 0.6281 0.043 Uiso 1 1 calc R
H26B H -0.3585 0.3714 0.4904 0.043 Uiso 1 1 calc R
H26C H -0.2018 0.3983 0.521 0.043 Uiso 1 1 calc R

loop_
_atom_site_aniso_label
_atom_site_aniso_U_11
_atom_site_aniso_U_22
_atom_site_aniso_U_33
_atom_site_aniso_U_23
_atom_site_aniso_U_13
_atom_site_aniso_U_12
Sn1 0.0221(2) 0.0139(2) 0.0234(2) 0.00295(15) 0.00384(16) 0.00087(15)
Se1 0.0272(3) 0.0201(3) 0.0296(4) 0.0045(3) 0.0087(3) -0.0032(2)
O1 0.023(2) 0.0146(19) 0.023(2) 0.0076(15) 0.0057(17) -0.0023(16)
C2 0.026(3) 0.013(3) 0.025(3) 0.006(2) 0.006(2) 0.001(2)
C3 0.029(4) 0.036(4) 0.035(4) 0.016(3) 0.005(3) 0.002(3)
C4 0.036(4) 0.009(3) 0.045(4) 0.008(3) 0.019(3) 0.002(2)
C5 0.027(3) 0.017(3) 0.027(3) 0.006(2) 0.006(3) -0.001(2)
C6 0.029(3) 0.019(3) 0.023(3) 0.005(2) 0.006(2) 0.004(2)
C7 0.027(3) 0.032(4) 0.049(4) 0.009(3) 0.014(3) 0.005(3)
C8 0.038(4) 0.025(3) 0.043(4) -0.003(3) 0.007(3) 0.006(3)
C9 0.047(4) 0.043(4) 0.025(4) 0.000(3) 0.010(3) 0.003(3)
C10 0.038(4) 0.049(4) 0.030(4) 0.021(3) 0.007(3) 0.005(3)
C11 0.028(3) 0.030(3) 0.032(4) 0.011(3) 0.004(3) 0.000(3)
C12 0.040(4) 0.023(3) 0.043(4) 0.018(3) 0.010(3) 0.005(3)
N13 0.036(3) 0.018(3) 0.040(3) 0.006(2) 0.012(3) -0.001(2)
C14 0.049(5) 0.021(4) 0.065(6) 0.016(3) 0.006(4) -0.005(3)
C15 0.030(4) 0.044(4) 0.050(5) 0.007(4) 0.012(3) 0.006(3)
N1 0.028(3) 0.013(2) 0.023(3) 0.0029(19) 0.007(2) 0.0028(19)
Si1 0.0311(10) 0.0190(8) 0.0249(9) -0.0004(7) 0.0039(7) 0.0038(7)
Si2 0.0233(8) 0.0137(7) 0.0254(9) 0.0034(6) 0.0042(7) 0.0013(6)
C21 0.047(4) 0.042(4) 0.027(4) 0.001(3) 0.001(3) 0.014(3)
C22 0.053(5) 0.021(3) 0.050(5) 0.000(3) 0.002(4) -0.007(3)
C23 0.041(4) 0.036(4) 0.031(4) -0.001(3) 0.009(3) 0.010(3)
C24 0.022(3) 0.023(3) 0.028(3) 0.007(2) 0.002(3) 0.002(2)
C25 0.029(3) 0.027(3) 0.034(4) 0.006(3) 0.008(3) 0.001(3)
C26 0.032(3) 0.017(3) 0.034(4) 0.005(3) 0.003(3) -0.001(3)

loop_
_atom_type_symbol
_atom_type_description
_atom_type_scat_dispersion_real
_atom_type_scat_dispersion_imag
_atom_type_scat_source
C C 0.0033 0.0016 'International Tables Vol C Tables 4.2.6.8 and 6.1.1.4'
H H 0 0 'International Tables Vol C Tables 4.2.6.8 and 6.1.1.4'
N N 0.0061 0.0033 'International Tables Vol C Tables 4.2.6.8 and 6.1.1.4'
Si Si 0.0817 0.0704 'International Tables Vol C Tables 4.2.6.8 and 6.1.1.4'
Se Se -0.0929 2.2259 'International Tables Vol C Tables 4.2.6.8 and 6.1.1.4'
Sn Sn -0.6537 1.4246 'International Tables Vol C Tables 4.2.6.8 and 6.1.1.4'
O O 0.0106 0.006 'International Tables Vol C Tables 4.2.6.8 and 6.1.1.4'

loop_
_geom_angle_atom_site_label_1
_geom_angle_atom_site_label_2
_geom_angle_atom_site_label_3
_geom_angle
_geom_angle_site_symmetry_1
_geom_angle_site_symmetry_3
N1 Sn1 O1 103.68(17) . 2_556
N1 Sn1 O1 101.17(17) . .
O1 Sn1 O1 71.65(17) 2_556 .
C6 Se1 C5 103.3(3) . .
C2 O1 Sn1 124.8(3) . 2_556
C2 O1 Sn1 125.0(3) . .
Sn1 O1 Sn1 108.35(16) 2_556 .
O1 C2 C3 110.5(5) . .
O1 C2 C4 106.9(5) . .
C3 C2 C4 110.0(5) . .
O1 C2 C5 105.8(4) . .
C3 C2 C5 113.3(5) . .
C4 C2 C5 110.0(5) . .
C2 C3 H3A 109.5 . .
C2 C3 H3B 109.5 . .
H3A C3 H3B 109.5 . .
C2 C3 H3C 109.5 . .
H3A C3 H3C 109.5 . .
H3B C3 H3C 109.5 . .
C2 C4 H4A 109.5 . .
C2 C4 H4B 109.5 . .
H4A C4 H4B 109.5 . .
C2 C4 H4C 109.5 . .
H4A C4 H4C 109.5 . .
H4B C4 H4C 109.5 . .
C2 C5 Se1 118.7(4) . .
C2 C5 H5A 107.6 . .
Se1 C5 H5A 107.6 . .
C2 C5 H5B 107.6 . .
Se1 C5 H5B 107.6 . .
H5A C5 H5B 107.1 . .
C7 C6 C11 119.1(6) . .
C7 C6 Se1 123.5(5) . .
C11 C6 Se1 117.4(5) . .
C8 C7 C6 121.0(7) . .
C8 C7 H7 119.5 . .
C6 C7 H7 119.5 . .
C7 C8 C9 119.8(7) . .
C7 C8 H8 120.1 . .
C9 C8 H8 120.1 . .
C10 C9 C8 119.8(7) . .
C10 C9 H9 120.1 . .
C8 C9 H9 120.1 . .
C9 C10 C11 121.2(7) . .
C9 C10 H10 119.4 . .
C11 C10 H10 119.4 . .
C10 C11 C6 119.1(6) . .
C10 C11 C12 120.8(6) . .
C6 C11 C12 120.1(6) . .
N13 C12 C11 112.8(5) . .
N13 C12 H12A 109 . .
C11 C12 H12A 109 . .
N13 C12 H12B 109 . .
C11 C12 H12B 109 . .
H12A C12 H12B 107.8 . .
C15 N13 C12 112.8(6) . .
C15 N13 C14 110.7(6) . .
C12 N13 C14 111.4(5) . .
N13 C14 H14A 109.5 . .
N13 C14 H14B 109.5 . .
H14A C14 H14B 109.5 . .
N13 C14 H14C 109.5 . .
H14A C14 H14C 109.5 . .
H14B C14 H14C 109.5 . .
N13 C15 H15A 109.5 . .
N13 C15 H15B 109.5 . .
H15A C15 H15B 109.5 . .
N13 C15 H15C 109.5 . .
H15A C15 H15C 109.5 . .
H15B C15 H15C 109.5 . .
Si2 N1 Si1 118.2(3) . .
Si2 N1 Sn1 131.3(3) . .
Si1 N1 Sn1 107.5(2) . .
N1 Si1 C21 112.5(3) . .
N1 Si1 C23 113.4(3) . .
C21 Si1 C23 105.0(3) . .
N1 Si1 C22 110.7(3) . .
C21 Si1 C22 107.0(4) . .
C23 Si1 C22 107.9(4) . .
N1 Si2 C24 114.6(3) . .
N1 Si2 C25 112.7(3) . .
C24 Si2 C25 104.5(3) . .
N1 Si2 C26 111.4(3) . .
C24 Si2 C26 104.9(3) . .
C25 Si2 C26 108.1(3) . .
Si1 C21 H21A 109.5 . .
Si1 C21 H21B 109.5 . .
H21A C21 H21B 109.5 . .
Si1 C21 H21C 109.5 . .
H21A C21 H21C 109.5 . .
H21B C21 H21C 109.5 . .
Si1 C22 H22A 109.5 . .
Si1 C22 H22B 109.5 . .
H22A C22 H22B 109.5 . .
Si1 C22 H22C 109.5 . .
H22A C22 H22C 109.5 . .
H22B C22 H22C 109.5 . .
Si1 C23 H23A 109.5 . .
Si1 C23 H23B 109.5 . .
H23A C23 H23B 109.5 . .
Si1 C23 H23C 109.5 . .
H23A C23 H23C 109.5 . .
H23B C23 H23C 109.5 . .
Si2 C24 H24A 109.5 . .
Si2 C24 H24B 109.5 . .
H24A C24 H24B 109.5 . .
Si2 C24 H24C 109.5 . .
H24A C24 H24C 109.5 . .
H24B C24 H24C 109.5 . .
Si2 C25 H25A 109.5 . .
Si2 C25 H25B 109.5 . .
H25A C25 H25B 109.5 . .
Si2 C25 H25C 109.5 . .
H25A C25 H25C 109.5 . .
H25B C25 H25C 109.5 . .
Si2 C26 H26A 109.5 . .
Si2 C26 H26B 109.5 . .
H26A C26 H26B 109.5 . .
Si2 C26 H26C 109.5 . .
H26A C26 H26C 109.5 . .
H26B C26 H26C 109.5 . .

loop_
_geom_bond_atom_site_label_1
_geom_bond_atom_site_label_2
_geom_bond_distance
_geom_bond_site_symmetry_2
Sn1 N1 2.136(5) .
Sn1 O1 2.168(4) 2_556
Sn1 O1 2.177(4) .
Se1 C6 1.937(6) .
Se1 C5 1.954(6) .
O1 C2 1.463(7) .
O1 Sn1 2.168(4) 2_556
C2 C3 1.495(9) .
C2 C4 1.540(8) .
C2 C5 1.541(8) .
C3 H3A 0.98 .
C3 H3B 0.98 .
C3 H3C 0.98 .
C4 H4A 0.98 .
C4 H4B 0.98 .
C4 H4C 0.98 .
C5 H5A 0.99 .
C5 H5B 0.99 .
C6 C7 1.393(9) .
C6 C11 1.409(9) .
C7 C8 1.374(10) .
C7 H7 0.95 .
C8 C9 1.393(11) .
C8 H8 0.95 .
C9 C10 1.378(11) .
C9 H9 0.95 .
C10 C11 1.385(10) .
C10 H10 0.95 .
C11 C12 1.523(9) .
C12 N13 1.451(9) .
C12 H12A 0.99 .
C12 H12B 0.99 .
N13 C15 1.444(9) .
N13 C14 1.470(9) .
C14 H14A 0.98 .
C14 H14B 0.98 .
C14 H14C 0.98 .
C15 H15A 0.98 .
C15 H15B 0.98 .
C15 H15C 0.98 .
N1 Si2 1.738(5) .
N1 Si1 1.744(5) .
Si1 C21 1.868(7) .
Si1 C23 1.874(7) .
Si1 C22 1.877(8) .
Si2 C24 1.862(6) .
Si2 C25 1.881(7) .
Si2 C26 1.882(6) .
C21 H21A 0.98 .
C21 H21B 0.98 .
C21 H21C 0.98 .
C22 H22A 0.98 .
C22 H22B 0.98 .
C22 H22C 0.98 .
C23 H23A 0.98 .
C23 H23B 0.98 .
C23 H23C 0.98 .
C24 H24A 0.98 .
C24 H24B 0.98 .
C24 H24C 0.98 .
C25 H25A 0.98 .
C25 H25B 0.98 .
C25 H25C 0.98 .
C26 H26A 0.98 .
C26 H26B 0.98 .
C26 H26C 0.98 .

loop_
_geom_torsion_atom_site_label_1
_geom_torsion_atom_site_label_2
_geom_torsion_atom_site_label_3
_geom_torsion_atom_site_label_4
_geom_torsion
_geom_torsion_site_symmetry_1
_geom_torsion_site_symmetry_4
N1 Sn1 O1 C2 -64.2(4) . .
O1 Sn1 O1 C2 -165.1(5) 2_556 .
N1 Sn1 O1 Sn1 100.9(2) . 2_556
O1 Sn1 O1 Sn1 0 2_556 2_556
Sn1 O1 C2 C3 162.2(4) 2_556 .
Sn1 O1 C2 C3 -35.0(6) . .
Sn1 O1 C2 C4 42.5(6) 2_556 .
Sn1 O1 C2 C4 -154.8(4) . .
Sn1 O1 C2 C5 -74.8(5) 2_556 .
Sn1 O1 C2 C5 87.9(5) . .
O1 C2 C5 Se1 175.5(4) . .
C3 C2 C5 Se1 -63.3(6) . .
C4 C2 C5 Se1 60.3(6) . .
C6 Se1 C5 C2 87.6(5) . .
C5 Se1 C6 C7 17.9(6) . .
C5 Se1 C6 C11 -163.2(5) . .
C11 C6 C7 C8 -0.8(10) . .
Se1 C6 C7 C8 178.1(5) . .
C6 C7 C8 C9 -0.1(10) . .
C7 C8 C9 C10 0.1(11) . .
C8 C9 C10 C11 0.8(11) . .
C9 C10 C11 C6 -1.7(10) . .
C9 C10 C11 C12 178.6(7) . .
C7 C6 C11 C10 1.7(9) . .
Se1 C6 C11 C10 -177.3(5) . .
C7 C6 C11 C12 -178.6(6) . .
Se1 C6 C11 C12 2.5(8) . .
C10 C11 C12 N13 119.8(7) . .
C6 C11 C12 N13 -60.0(8) . .
C11 C12 N13 C15 -65.0(8) . .
C11 C12 N13 C14 169.7(6) . .
O1 Sn1 N1 Si2 13.4(4) 2_556 .
O1 Sn1 N1 Si2 -60.3(4) . .
O1 Sn1 N1 Si1 -146.2(2) 2_556 .
O1 Sn1 N1 Si1 140.2(2) . .
Si2 N1 Si1 C21 151.5(4) . .
Sn1 N1 Si1 C21 -45.8(4) . .
Si2 N1 Si1 C23 32.6(4) . .
Sn1 N1 Si1 C23 -164.7(3) . .
Si2 N1 Si1 C22 -88.8(4) . .
Sn1 N1 Si1 C22 73.9(4) . .
Si1 N1 Si2 C24 168.8(3) . .
Sn1 N1 Si2 C24 11.0(5) . .
Si1 N1 Si2 C25 -71.8(4) . .
Sn1 N1 Si2 C25 130.4(4) . .
Si1 N1 Si2 C26 50.0(4) . .
Sn1 N1 Si2 C26 -107.8(4) . .
